data_4517779
loop_
_publ_author_name
'Guo, Tao'
'Ding, Yalan'
'Zhou, Lili'
'Xu, Haiyan'
'Loh, Teck-Peng'
'Wu, Xiaojin'

_publ_section_title
;
 Palladium-Catalyzed anti-Michael Reductive Heck Reaction of
 \a,\b-Unsaturated Esters
;
_journal_issue 13
_journal_name_full 'ACS Catalysis'
_journal_page_first 7262
_journal_page_last 7268
_journal_paper_doi 10.1021/acscatal.0c02414
_journal_volume 10
_journal_year 2020
_chemical_formula_sum 'C29 H29 N2 O3'
_chemical_formula_weight 453.54
_space_group_crystal_system triclinic
_space_group_IT_number 2
_space_group_name_Hall '-P 1'
_space_group_name_H-M_alt 'P -1'
_atom_sites_solution_hydrogens geom
_audit_creation_method SHELXL-2018/3
_cell_angle_alpha 94.540(5)
_cell_angle_beta 111.210(4)
_cell_angle_gamma 115.903(4)
_cell_formula_units_Z 2
_cell_length_a 10.548(3)
_cell_length_b 11.960(3)
_cell_length_c 13.948(3)
_cell_measurement_reflns_used 1716
_cell_measurement_temperature 296(2)
_cell_measurement_theta_max 22.97
_cell_measurement_theta_min 2.43
_cell_volume 1415.3(6)
_computing_structure_refinement 'SHELXL-2018/3 (Sheldrick, 2018)'
_computing_structure_solution 'SHELXT 2014/5 (Sheldrick, 2014)'
_diffrn_ambient_temperature 296(2)
_diffrn_measured_fraction_theta_full 0.994
_diffrn_measured_fraction_theta_max 0.963
_diffrn_measurement_device_type 'Bruker APEX-II CCD'
_diffrn_measurement_method '\f and \w scans'
_diffrn_radiation_type MoK\a
_diffrn_radiation_wavelength 0.71073
_diffrn_reflns_av_R_equivalents 0.0274
_diffrn_reflns_av_unetI/netI 0.0679
_diffrn_reflns_Laue_measured_fraction_full 0.994
_diffrn_reflns_Laue_measured_fraction_max 0.963
_diffrn_reflns_limit_h_max 12
_diffrn_reflns_limit_h_min -14
_diffrn_reflns_limit_k_max 12
_diffrn_reflns_limit_k_min -16
_diffrn_reflns_limit_l_max 18
_diffrn_reflns_limit_l_min -15
_diffrn_reflns_number 10420
_diffrn_reflns_point_group_measured_fraction_full 0.994
_diffrn_reflns_point_group_measured_fraction_max 0.963
_diffrn_reflns_theta_full 25.242
_diffrn_reflns_theta_max 28.632
_diffrn_reflns_theta_min 1.633
_exptl_absorpt_coefficient_mu 0.069
_exptl_crystal_density_diffrn 1.064
_exptl_crystal_description block
_exptl_crystal_F_000 482
_exptl_crystal_size_max 0.190
_exptl_crystal_size_mid 0.170
_exptl_crystal_size_min 0.140
_refine_diff_density_max 0.406
_refine_diff_density_min -0.452
_refine_diff_density_rms 0.063
_refine_ls_extinction_method none
_refine_ls_goodness_of_fit_ref 1.161
_refine_ls_hydrogen_treatment constr
_refine_ls_matrix_type full
_refine_ls_number_parameters 309
_refine_ls_number_reflns 6991
_refine_ls_number_restraints 12
_refine_ls_restrained_S_all 1.162
_refine_ls_R_factor_all 0.2061
_refine_ls_R_factor_gt 0.1036
_refine_ls_shift/su_max 0.006
_refine_ls_shift/su_mean 0.000
_refine_ls_structure_factor_coef Fsqd
_refine_ls_weighting_details 'w=1/[\s^2^(Fo^2^)+2.5000P] where P=(Fo^2^+2Fc^2^)/3'
_refine_ls_weighting_scheme calc
_refine_ls_wR_factor_gt 0.2003
_refine_ls_wR_factor_ref 0.2382
_reflns_Friedel_coverage 0.000
_reflns_number_gt 2640
_reflns_number_total 6991
_reflns_threshold_expression 'I > 2\s(I)'
_cod_data_source_file cs0c02414_si_003.cif
_cod_data_source_block 20190313zh_ngd_0m_sq
_cod_depositor_comments
;Adding full bibliography for 4517779.cif.

 Adding full bibliography for 4517779.cif.
;
_cod_database_code 4517779
_shelx_shelxl_version_number 2018/3
_shelx_space_group_comment
;
The symmetry employed for this shelxl refinement is uniquely defined
by the following loop, which should always be used as a source of
symmetry information in preference to the above space-group names.
They are only intended as comments.
;
_shelx_estimated_absorpt_t_min 0.987
_shelx_estimated_absorpt_t_max 0.990

loop_
_space_group_symop_operation_xyz
'x, y, z'
'-x, -y, -z'

loop_
_atom_site_label
_atom_site_type_symbol
_atom_site_fract_x
_atom_site_fract_y
_atom_site_fract_z
_atom_site_U_iso_or_equiv
_atom_site_adp_type
_atom_site_occupancy
_atom_site_site_symmetry_order
_atom_site_calc_flag
_atom_site_refinement_flags_posn
_atom_site_refinement_flags_adp
_atom_site_refinement_flags_occupancy
_atom_site_disorder_assembly
_atom_site_disorder_group
C1 C -0.0694(7) 0.2021(6) 0.5938(4) 0.0761(15) Uani 1 1 d . . . . .
H1 H -0.092432 0.267184 0.578453 0.091 Uiso 1 1 calc R U . . .
C2 C -0.1790(8) 0.0904(7) 0.6042(5) 0.099(2) Uani 1 1 d . . . . .
H2 H -0.275285 0.081234 0.594912 0.119 Uiso 1 1 calc R U . . .
C3 C -0.1464(10) -0.0060(7) 0.6281(6) 0.105(2) Uani 1 1 d . . . . .
H3 H -0.220802 -0.080410 0.634176 0.126 Uiso 1 1 calc R U . . .
C4 C -0.0040(10) 0.0076(6) 0.6431(5) 0.100(2) Uani 1 1 d . . . . .
H4 H 0.019714 -0.056357 0.661361 0.121 Uiso 1 1 calc R U . . .
C5 C 0.1042(7) 0.1172(5) 0.6310(4) 0.0747(15) Uani 1 1 d . . . . .
H5 H 0.199625 0.124899 0.639652 0.090 Uiso 1 1 calc R U . . .
C6 C 0.0735(6) 0.2164(5) 0.6061(3) 0.0603(12) Uani 1 1 d . . . . .
C7 C 0.1943(6) 0.3367(5) 0.5945(3) 0.0588(12) Uani 1 1 d . . . . .
H7 H 0.280962 0.322990 0.598473 0.071 Uiso 1 1 calc R U . . .
C8 C 0.2605(6) 0.4529(5) 0.6892(4) 0.0583(12) Uani 1 1 d . . . . .
C9 C 0.1311(6) 0.3657(5) 0.4892(4) 0.0646(13) Uani 1 1 d . . . . .
H9A H 0.073176 0.286803 0.430837 0.078 Uiso 1 1 calc R U . . .
H9B H 0.058874 0.395252 0.489218 0.078 Uiso 1 1 calc R U . . .
C10 C 0.2625(6) 0.4690(5) 0.4703(4) 0.0684(14) Uani 1 1 d . . . . .
H10A H 0.333448 0.438444 0.469094 0.082 Uiso 1 1 calc R U . . .
H10B H 0.321868 0.546981 0.529780 0.082 Uiso 1 1 calc R U . . .
C11 C 0.2030(6) 0.5021(5) 0.3673(4) 0.0605(12) Uani 1 1 d . . . . .
H11 H 0.129233 0.530175 0.369081 0.073 Uiso 1 1 calc R U . . .
C12 C 0.1157(6) 0.3871(5) 0.2679(4) 0.0571(12) Uani 1 1 d . . . . .
C13 C -0.0327(7) 0.3536(6) 0.1952(4) 0.0783(16) Uani 1 1 d . . . . .
H13 H -0.080742 0.398507 0.208080 0.094 Uiso 1 1 calc R U . . .
C14 C -0.1118(7) 0.2516(6) 0.1017(5) 0.0865(18) Uani 1 1 d . . . . .
H14 H -0.212034 0.230914 0.052995 0.104 Uiso 1 1 calc R U . . .
C15 C -0.0503(8) 0.1830(6) 0.0792(5) 0.0801(16) Uani 1 1 d . . . . .
C16 C 0.1012(8) 0.2171(6) 0.1522(5) 0.0861(18) Uani 1 1 d . . . . .
H16 H 0.148010 0.171641 0.138127 0.103 Uiso 1 1 calc R U . . .
C17 C 0.1840(7) 0.3191(5) 0.2468(4) 0.0736(15) Uani 1 1 d . . . . .
H17 H 0.284724 0.340650 0.295128 0.088 Uiso 1 1 calc R U . . .
C18 C -0.1424(9) 0.0746(7) -0.0240(5) 0.123(3) Uani 1 1 d . . . . .
H18A H -0.204126 -0.005108 -0.012119 0.184 Uiso 1 1 calc R U . . .
H18B H -0.071060 0.066149 -0.047337 0.184 Uiso 1 1 calc R U . . .
H18C H -0.210576 0.094122 -0.078082 0.184 Uiso 1 1 calc R U . . .
C19 C 0.3369(7) 0.6141(5) 0.3568(4) 0.0666(14) Uani 1 1 d . . . . .
C20 C 0.3950(9) 0.7816(6) 0.2759(6) 0.117(3) Uani 1 1 d . . . . .
H20A H 0.487830 0.835083 0.341829 0.176 Uiso 1 1 calc R U . . .
H20B H 0.350445 0.832548 0.245273 0.176 Uiso 1 1 calc R U . . .
H20C H 0.421807 0.746834 0.226709 0.176 Uiso 1 1 calc R U . . .
C21 C 0.4450(6) 0.6628(5) 0.9000(4) 0.0729(15) Uani 1 1 d . . . . .
H21 H 0.351617 0.657942 0.855053 0.088 Uiso 1 1 calc R U . . .
C22 C 0.5450(8) 0.7584(6) 1.0015(5) 0.0926(19) Uani 1 1 d . . . . .
H22 H 0.516490 0.816411 1.021814 0.111 Uiso 1 1 calc R U . . .
C23 C 0.6799(7) 0.7664(6) 1.0683(4) 0.0863(18) Uani 1 1 d . . . . .
H23 H 0.744439 0.830257 1.133726 0.104 Uiso 1 1 calc R U . . .
C24 C 0.7234(6) 0.6781(6) 1.0393(4) 0.0698(15) Uani 1 1 d . . . . .
C25 C 0.8635(7) 0.6799(7) 1.1050(5) 0.091(2) Uani 1 1 d . . . . .
H25 H 0.931221 0.741530 1.171443 0.109 Uiso 1 1 calc R U . . .
C26 C 0.8990(8) 0.5952(8) 1.0733(5) 0.098(2) Uani 1 1 d . U . . .
H26 H 0.989147 0.594976 1.117692 0.118 Uiso 1 1 calc R U . . .
C27 C 0.7972(8) 0.5045(7) 0.9702(5) 0.097(2) Uani 1 1 d . U . . .
H27 H 0.825525 0.447710 0.947123 0.117 Uiso 1 1 calc R U . . .
C28 C 0.6285(6) 0.5843(5) 0.9386(4) 0.0622(13) Uani 1 1 d . . . . .
C29 C 0.4870(6) 0.5787(5) 0.8695(4) 0.0610(13) Uani 1 1 d . . . . .
N1 N 0.3997(5) 0.4819(4) 0.7709(3) 0.0618(10) Uani 1 1 d . . . . .
H1A H 0.439254 0.435140 0.760863 0.074 Uiso 1 1 calc R U . . .
N2 N 0.6631(5) 0.4966(5) 0.9047(3) 0.0765(13) Uani 1 1 d . . . . .
O1 O 0.1924(4) 0.5132(4) 0.6895(3) 0.0730(10) Uani 1 1 d . . . . .
O2 O 0.4700(5) 0.6402(4) 0.3941(4) 0.1026(14) Uani 1 1 d . . . . .
O3 O 0.2830(5) 0.6775(4) 0.2967(3) 0.0923(12) Uani 1 1 d . . . . .

loop_
_atom_site_aniso_label
_atom_site_aniso_U_11
_atom_site_aniso_U_22
_atom_site_aniso_U_33
_atom_site_aniso_U_23
_atom_site_aniso_U_13
_atom_site_aniso_U_12
C1 0.078(4) 0.075(4) 0.077(4) 0.022(3) 0.042(3) 0.034(3)
C2 0.086(5) 0.107(5) 0.101(5) 0.034(4) 0.058(4) 0.032(4)
C3 0.118(6) 0.077(5) 0.106(5) 0.025(4) 0.063(5) 0.027(5)
C4 0.156(7) 0.068(4) 0.083(4) 0.026(3) 0.060(5) 0.055(5)
C5 0.094(4) 0.070(4) 0.060(3) 0.011(3) 0.034(3) 0.042(3)
C6 0.071(3) 0.062(3) 0.040(2) 0.008(2) 0.026(2) 0.027(3)
C7 0.060(3) 0.064(3) 0.048(3) 0.010(2) 0.028(2) 0.026(3)
C8 0.059(3) 0.065(3) 0.049(3) 0.018(2) 0.027(2) 0.027(3)
C9 0.067(3) 0.061(3) 0.046(3) 0.012(2) 0.024(2) 0.017(3)
C10 0.070(3) 0.070(3) 0.056(3) 0.016(3) 0.027(3) 0.029(3)
C11 0.067(3) 0.064(3) 0.066(3) 0.023(3) 0.039(3) 0.037(3)
C12 0.069(3) 0.055(3) 0.059(3) 0.021(2) 0.039(3) 0.032(3)
C13 0.080(4) 0.088(4) 0.077(4) 0.019(3) 0.038(3) 0.047(4)
C14 0.074(4) 0.094(5) 0.071(4) 0.008(3) 0.027(3) 0.033(4)
C15 0.100(5) 0.066(4) 0.068(4) 0.015(3) 0.039(4) 0.036(4)
C16 0.123(6) 0.082(4) 0.083(4) 0.022(3) 0.057(4) 0.068(4)
C17 0.086(4) 0.085(4) 0.067(3) 0.023(3) 0.036(3) 0.054(3)
C18 0.146(7) 0.095(5) 0.090(5) -0.006(4) 0.049(5) 0.037(5)
C19 0.078(4) 0.062(3) 0.075(4) 0.023(3) 0.043(3) 0.039(3)
C20 0.131(6) 0.091(5) 0.164(7) 0.079(5) 0.092(6) 0.054(5)
C21 0.072(4) 0.077(4) 0.057(3) 0.001(3) 0.020(3) 0.038(3)
C22 0.093(5) 0.100(5) 0.068(4) 0.000(3) 0.033(4) 0.042(4)
C23 0.083(4) 0.092(5) 0.052(3) 0.002(3) 0.027(3) 0.024(4)
C24 0.058(3) 0.087(4) 0.044(3) 0.023(3) 0.021(2) 0.019(3)
C25 0.068(4) 0.112(5) 0.059(4) 0.031(4) 0.018(3) 0.025(4)
C26 0.080(4) 0.124(5) 0.081(4) 0.045(4) 0.025(3) 0.049(4)
C27 0.088(4) 0.117(5) 0.097(4) 0.044(4) 0.041(4) 0.058(4)
C28 0.059(3) 0.070(3) 0.049(3) 0.020(3) 0.026(2) 0.023(3)
C29 0.059(3) 0.068(3) 0.042(3) 0.015(2) 0.020(2) 0.023(3)
N1 0.066(3) 0.068(3) 0.046(2) 0.009(2) 0.020(2) 0.035(2)
N2 0.073(3) 0.093(3) 0.066(3) 0.031(3) 0.026(2) 0.045(3)
O1 0.076(2) 0.082(3) 0.060(2) 0.0062(18) 0.0222(18) 0.047(2)
O2 0.075(3) 0.114(4) 0.138(4) 0.069(3) 0.058(3) 0.049(3)
O3 0.098(3) 0.075(3) 0.120(3) 0.050(3) 0.053(3) 0.048(2)

loop_
_atom_type_symbol
_atom_type_description
_atom_type_scat_dispersion_real
_atom_type_scat_dispersion_imag
_atom_type_scat_source
C C 0.0033 0.0016 'International Tables Vol C Tables 4.2.6.8 and 6.1.1.4'
H H 0.0000 0.0000 'International Tables Vol C Tables 4.2.6.8 and 6.1.1.4'
N N 0.0061 0.0033 'International Tables Vol C Tables 4.2.6.8 and 6.1.1.4'
O O 0.0106 0.0060 'International Tables Vol C Tables 4.2.6.8 and 6.1.1.4'

loop_
_geom_angle_atom_site_label_1
_geom_angle_atom_site_label_2
_geom_angle_atom_site_label_3
_geom_angle
_geom_angle_site_symmetry_1
_geom_angle_site_symmetry_3
_geom_angle_publ_flag
C6 C1 C2 120.2(6) . . ?
C6 C1 H1 119.9 . . ?
C2 C1 H1 119.9 . . ?
C3 C2 C1 120.8(7) . . ?
C3 C2 H2 119.6 . . ?
C1 C2 H2 119.6 . . ?
C4 C3 C2 119.9(7) . . ?
C4 C3 H3 120.0 . . ?
C2 C3 H3 120.0 . . ?
C3 C4 C5 119.6(7) . . ?
C3 C4 H4 120.2 . . ?
C5 C4 H4 120.2 . . ?
C6 C5 C4 121.6(6) . . ?
C6 C5 H5 119.2 . . ?
C4 C5 H5 119.2 . . ?
C1 C6 C5 117.9(5) . . ?
C1 C6 C7 121.2(5) . . ?
C5 C6 C7 120.9(5) . . ?
C6 C7 C8 109.1(4) . . ?
C6 C7 C9 113.7(4) . . ?
C8 C7 C9 110.3(4) . . ?
C6 C7 H7 107.8 . . ?
C8 C7 H7 107.8 . . ?
C9 C7 H7 107.8 . . ?
O1 C8 N1 123.8(5) . . ?
O1 C8 C7 121.8(4) . . ?
N1 C8 C7 114.3(4) . . ?
C10 C9 C7 111.9(4) . . ?
C10 C9 H9A 109.2 . . ?
C7 C9 H9A 109.2 . . ?
C10 C9 H9B 109.2 . . ?
C7 C9 H9B 109.2 . . ?
H9A C9 H9B 107.9 . . ?
C9 C10 C11 113.1(4) . . ?
C9 C10 H10A 109.0 . . ?
C11 C10 H10A 109.0 . . ?
C9 C10 H10B 109.0 . . ?
C11 C10 H10B 109.0 . . ?
H10A C10 H10B 107.8 . . ?
C19 C11 C12 109.1(4) . . ?
C19 C11 C10 111.3(4) . . ?
C12 C11 C10 113.1(4) . . ?
C19 C11 H11 107.7 . . ?
C12 C11 H11 107.7 . . ?
C10 C11 H11 107.7 . . ?
C13 C12 C17 118.9(5) . . ?
C13 C12 C11 119.1(5) . . ?
C17 C12 C11 121.9(5) . . ?
C12 C13 C14 119.8(5) . . ?
C12 C13 H13 120.1 . . ?
C14 C13 H13 120.1 . . ?
C15 C14 C13 123.0(6) . . ?
C15 C14 H14 118.5 . . ?
C13 C14 H14 118.5 . . ?
C14 C15 C16 117.7(6) . . ?
C14 C15 C18 120.0(7) . . ?
C16 C15 C18 122.3(6) . . ?
C17 C16 C15 120.8(5) . . ?
C17 C16 H16 119.6 . . ?
C15 C16 H16 119.6 . . ?
C16 C17 C12 119.9(5) . . ?
C16 C17 H17 120.1 . . ?
C12 C17 H17 120.1 . . ?
C15 C18 H18A 109.5 . . ?
C15 C18 H18B 109.5 . . ?
H18A C18 H18B 109.5 . . ?
C15 C18 H18C 109.5 . . ?
H18A C18 H18C 109.5 . . ?
H18B C18 H18C 109.5 . . ?
O2 C19 O3 123.6(5) . . ?
O2 C19 C11 126.1(5) . . ?
O3 C19 C11 110.3(5) . . ?
O3 C20 H20A 109.5 . . ?
O3 C20 H20B 109.5 . . ?
H20A C20 H20B 109.5 . . ?
O3 C20 H20C 109.5 . . ?
H20A C20 H20C 109.5 . . ?
H20B C20 H20C 109.5 . . ?
C29 C21 C22 119.6(5) . . ?
C29 C21 H21 120.2 . . ?
C22 C21 H21 120.2 . . ?
C23 C22 C21 121.2(6) . . ?
C23 C22 H22 119.4 . . ?
C21 C22 H22 119.4 . . ?
C22 C23 C24 120.0(6) . . ?
C22 C23 H23 120.0 . . ?
C24 C23 H23 120.0 . . ?
C23 C24 C25 123.6(6) . . ?
C23 C24 C28 120.0(5) . . ?
C25 C24 C28 116.4(6) . . ?
C26 C25 C24 120.9(6) . . ?
C26 C25 H25 119.5 . . ?
C24 C25 H25 119.5 . . ?
C25 C26 C27 118.9(6) . . ?
C25 C26 H26 120.5 . . ?
C27 C26 H26 120.5 . . ?
N2 C27 C26 123.3(7) . . ?
N2 C27 H27 118.4 . . ?
C26 C27 H27 118.4 . . ?
N2 C28 C29 118.0(5) . . ?
N2 C28 C24 123.4(5) . . ?
C29 C28 C24 118.6(5) . . ?
C21 C29 N1 124.8(5) . . ?
C21 C29 C28 120.5(5) . . ?
N1 C29 C28 114.6(5) . . ?
C8 N1 C29 128.2(4) . . ?
C8 N1 H1A 115.9 . . ?
C29 N1 H1A 115.9 . . ?
C27 N2 C28 117.0(5) . . ?
C19 O3 C20 116.2(5) . . ?

loop_
_geom_bond_atom_site_label_1
_geom_bond_atom_site_label_2
_geom_bond_distance
_geom_bond_site_symmetry_2
_geom_bond_publ_flag
C1 C6 1.384(7) . ?
C1 C2 1.395(8) . ?
C1 H1 0.9300 . ?
C2 C3 1.372(9) . ?
C2 H2 0.9300 . ?
C3 C4 1.371(9) . ?
C3 H3 0.9300 . ?
C4 C5 1.384(8) . ?
C4 H4 0.9300 . ?
C5 C6 1.397(7) . ?
C5 H5 0.9300 . ?
C6 C7 1.518(7) . ?
C7 C8 1.536(6) . ?
C7 C9 1.516(6) . ?
C7 H7 0.9800 . ?
C8 O1 1.220(5) . ?
C8 N1 1.362(6) . ?
C9 C10 1.528(6) . ?
C9 H9A 0.9700 . ?
C9 H9B 0.9700 . ?
C10 C11 1.507(6) . ?
C10 H10A 0.9700 . ?
C10 H10B 0.9700 . ?
C11 C19 1.529(7) . ?
C11 C12 1.526(6) . ?
C11 H11 0.9800 . ?
C12 C13 1.371(7) . ?
C12 C17 1.376(7) . ?
C13 C14 1.399(7) . ?
C13 H13 0.9300 . ?
C14 C15 1.328(8) . ?
C14 H14 0.9300 . ?
C15 C16 1.394(8) . ?
C15 C18 1.513(8) . ?
C16 C17 1.405(7) . ?
C16 H16 0.9300 . ?
C17 H17 0.9300 . ?
C18 H18A 0.9600 . ?
C18 H18B 0.9600 . ?
C18 H18C 0.9600 . ?
C19 O2 1.185(6) . ?
C19 O3 1.316(6) . ?
C20 O3 1.431(6) . ?
C20 H20A 0.9600 . ?
C20 H20B 0.9600 . ?
C20 H20C 0.9600 . ?
C21 C29 1.358(7) . ?
C21 C22 1.426(7) . ?
C21 H21 0.9300 . ?
C22 C23 1.346(8) . ?
C22 H22 0.9300 . ?
C23 C24 1.406(8) . ?
C23 H23 0.9300 . ?
C24 C25 1.419(8) . ?
C24 C28 1.410(7) . ?
C25 C26 1.320(9) . ?
C25 H25 0.9300 . ?
C26 C27 1.420(9) . ?
C26 H26 0.9300 . ?
C27 N2 1.334(7) . ?
C27 H27 0.9300 . ?
C28 N2 1.355(6) . ?
C28 C29 1.423(7) . ?
C29 N1 1.408(6) . ?
N1 H1A 0.8600 . ?
